data_4334676
loop_
_publ_author_name
'Christian Hering'
'Axel Schulz'
'Alexander Villinger'

_publ_contact_author_address
;
Universit\"at Rostock
Institut f\"ur Chemie
Abteilung f\"ur Anorganische Chemie
Albert-Einstein-Strasse 3a 
18059 Rostock
Bundesrepublik Deutschland
;
_publ_contact_author_email
;
axel.schulz@uni-rostock.de'
;
_publ_contact_author_fax '+49 (0)381/498-6382'
_publ_contact_author_name 'Axel Schulz'
_publ_contact_author_phone '+49 (0)381/498-6400'
_publ_section_title
;
 On the Synthesis and Reactivity of Highly Labile Pseudohalogen
 Phosphenium Ions
;
_journal_name_full 'Inorganic Chemistry'
_journal_page_first 5214
_journal_page_last 5225
_journal_paper_doi 10.1021/ic4001285
_journal_volume 52
_journal_year 2013
_chemical_formula_moiety 'C7 H18 N2 P S Si2 +, Cl4 Ga -'
_chemical_formula_sum 'C7 H18 Cl4 Ga N2 P S Si2'
_chemical_formula_weight 460.96
_chemical_name_systematic
;
N,N-bis(trimethylsilyl)amino(isothiocyanato)phosphenium tetrachlorogallate
;
_space_group_IT_number 61
_symmetry_cell_setting orthorhombic
_symmetry_Int_Tables_number 61
_symmetry_space_group_name_Hall '-P 2ac 2ab'
_symmetry_space_group_name_H-M 'P b c a'
_atom_sites_solution_hydrogens geom
_atom_sites_solution_primary direct
_atom_sites_solution_secondary difmap
_audit_author_name 'Villinger, A.'
_audit_creation_method SHELXL-97
_cell_angle_alpha 90.00
_cell_angle_beta 90.00
_cell_angle_gamma 90.00
_cell_formula_units_Z 8
_cell_length_a 12.6909(5)
_cell_length_b 16.7821(7)
_cell_length_c 18.7192(7)
_cell_measurement_reflns_used 7794
_cell_measurement_temperature 173(2)
_cell_measurement_theta_max 54.808
_cell_measurement_theta_min 5.407
_cell_volume 3986.8(3)
_computing_cell_refinement 'Bruker Apex V7.51A'
_computing_data_collection 'Bruker Apex V7.51A'
_computing_data_reduction 'Bruker SAINT'
_computing_molecular_graphics 'ORTEP-3v2.01 (Farrugia, 1997)'
_computing_publication_material SHELXL-97
_computing_structure_refinement 'SHELXL-97 (Sheldrick, 1997)'
_computing_structure_solution 'SHELXS-97 (Sheldrick, 1997)'
_diffrn_ambient_temperature 173(2)
_diffrn_measured_fraction_theta_full 0.996
_diffrn_measured_fraction_theta_max 0.996
_diffrn_measurement_device_type 'Bruker Apex Kappa-II-diffractometer'
_diffrn_measurement_method 'phi and omega scans'
_diffrn_radiation_monochromator graphite
_diffrn_radiation_source 'sealed tube'
_diffrn_radiation_type MoK\a
_diffrn_radiation_wavelength 0.71073
_diffrn_reflns_av_R_equivalents 0.0468
_diffrn_reflns_av_sigmaI/netI 0.0438
_diffrn_reflns_limit_h_max 19
_diffrn_reflns_limit_h_min -12
_diffrn_reflns_limit_k_max 25
_diffrn_reflns_limit_k_min -20
_diffrn_reflns_limit_l_max 28
_diffrn_reflns_limit_l_min -28
_diffrn_reflns_number 38287
_diffrn_reflns_theta_full 32.50
_diffrn_reflns_theta_max 32.50
_diffrn_reflns_theta_min 2.29
_exptl_absorpt_coefficient_mu 2.208
_exptl_absorpt_correction_T_max 0.7622
_exptl_absorpt_correction_T_min 0.4365
_exptl_absorpt_correction_type multi-scan
_exptl_absorpt_process_details '(SADABS; Sheldrick, 2004)'
_exptl_crystal_colour colourless
_exptl_crystal_density_diffrn 1.536
_exptl_crystal_description needle
_exptl_crystal_F_000 1856
_exptl_crystal_size_max 0.45
_exptl_crystal_size_mid 0.14
_exptl_crystal_size_min 0.13
_refine_diff_density_max 0.514
_refine_diff_density_min -0.355
_refine_diff_density_rms 0.070
_refine_ls_extinction_method none
_refine_ls_goodness_of_fit_ref 1.004
_refine_ls_hydrogen_treatment constr
_refine_ls_matrix_type full
_refine_ls_number_parameters 169
_refine_ls_number_reflns 7181
_refine_ls_number_restraints 0
_refine_ls_restrained_S_all 1.004
_refine_ls_R_factor_all 0.0719
_refine_ls_R_factor_gt 0.0333
_refine_ls_shift/su_max 0.002
_refine_ls_shift/su_mean 0.000
_refine_ls_structure_factor_coef Fsqd
_refine_ls_weighting_details 'calc w=1/[\s^2^(Fo^2^)+(0.0298P)^2^+0.0000P] where P=(Fo^2^+2Fc^2^)/3'
_refine_ls_weighting_scheme calc
_refine_ls_wR_factor_gt 0.0654
_refine_ls_wR_factor_ref 0.0723
_reflns_number_gt 4636
_reflns_number_total 7181
_reflns_threshold_expression >2\s(I)
_cod_data_source_file ic4001285_si_002_03.cif
_cod_data_source_block ch_ch94_2_npncs_gacl4
_cod_database_code 4334676

loop_
_symmetry_equiv_pos_as_xyz
'x, y, z'
'-x+1/2, -y, z+1/2'
'-x, y+1/2, -z+1/2'
'x+1/2, -y+1/2, -z'
'-x, -y, -z'
'x-1/2, y, -z-1/2'
'x, -y-1/2, z-1/2'
'-x-1/2, y-1/2, z'

loop_
_atom_site_label
_atom_site_type_symbol
_atom_site_fract_x
_atom_site_fract_y
_atom_site_fract_z
_atom_site_U_iso_or_equiv
_atom_site_adp_type
_atom_site_occupancy
_atom_site_symmetry_multiplicity
_atom_site_calc_flag
_atom_site_refinement_flags
P1 P 0.18726(3) 0.15870(3) 0.54000(2) 0.03224(10) Uani 1 1 d .
N1 N 0.25288(9) 0.09429(8) 0.58394(7) 0.0273(3) Uani 1 1 d .
N2 N 0.15479(11) 0.11143(9) 0.46586(8) 0.0386(3) Uani 1 1 d .
Si1 Si 0.29156(3) 0.12912(3) 0.67333(2) 0.03623(12) Uani 1 1 d .
Si2 Si 0.27905(3) -0.00732(3) 0.55229(3) 0.03507(12) Uani 1 1 d .
S1 S 0.07853(4) 0.12777(4) 0.32939(3) 0.05924(16) Uani 1 1 d .
C1 C 0.12036(13) 0.12112(12) 0.40651(9) 0.0391(4) Uani 1 1 d .
C2 C 0.22455(14) 0.06334(14) 0.73856(10) 0.0528(5) Uani 1 1 d .
H2A H 0.1490 0.0615 0.7279 0.079 Uiso 1 1 calc R
H2B H 0.2351 0.0842 0.7869 0.079 Uiso 1 1 calc R
H2C H 0.2541 0.0095 0.7353 0.079 Uiso 1 1 calc R
C3 C 0.43720(13) 0.12728(14) 0.67921(10) 0.0510(5) Uani 1 1 d .
H3A H 0.4608 0.0733 0.6910 0.076 Uiso 1 1 calc R
H3B H 0.4605 0.1643 0.7165 0.076 Uiso 1 1 calc R
H3C H 0.4674 0.1433 0.6332 0.076 Uiso 1 1 calc R
C4 C 0.24256(16) 0.23240(13) 0.68246(12) 0.0544(5) Uani 1 1 d .
H4A H 0.2750 0.2660 0.6457 0.082 Uiso 1 1 calc R
H4B H 0.2609 0.2529 0.7299 0.082 Uiso 1 1 calc R
H4C H 0.1658 0.2330 0.6766 0.082 Uiso 1 1 calc R
C5 C 0.36758(16) -0.05930(14) 0.61488(12) 0.0613(6) Uani 1 1 d .
H5A H 0.4336 -0.0295 0.6193 0.092 Uiso 1 1 calc R
H5B H 0.3825 -0.1129 0.5968 0.092 Uiso 1 1 calc R
H5C H 0.3337 -0.0631 0.6618 0.092 Uiso 1 1 calc R
C6 C 0.14946(13) -0.05756(12) 0.55253(11) 0.0495(5) Uani 1 1 d .
H6A H 0.1145 -0.0483 0.5985 0.074 Uiso 1 1 calc R
H6B H 0.1594 -0.1149 0.5454 0.074 Uiso 1 1 calc R
H6C H 0.1058 -0.0361 0.5139 0.074 Uiso 1 1 calc R
C7 C 0.34710(15) 0.00027(13) 0.46504(11) 0.0548(5) Uani 1 1 d .
H7A H 0.2951 0.0097 0.4273 0.082 Uiso 1 1 calc R
H7B H 0.3848 -0.0495 0.4553 0.082 Uiso 1 1 calc R
H7C H 0.3974 0.0446 0.4664 0.082 Uiso 1 1 calc R
Ga1 Ga -0.103726(13) 0.227749(12) 0.596945(10) 0.03385(6) Uani 1 1 d .
Cl1 Cl -0.01853(3) 0.11762(3) 0.62045(3) 0.04910(13) Uani 1 1 d .
Cl2 Cl -0.04702(3) 0.27350(3) 0.49553(2) 0.04728(12) Uani 1 1 d .
Cl3 Cl -0.26946(3) 0.19954(3) 0.58817(3) 0.04730(12) Uani 1 1 d .
Cl4 Cl -0.07802(4) 0.31479(4) 0.67941(3) 0.05747(15) Uani 1 1 d .

loop_
_atom_site_aniso_label
_atom_site_aniso_U_11
_atom_site_aniso_U_22
_atom_site_aniso_U_33
_atom_site_aniso_U_23
_atom_site_aniso_U_13
_atom_site_aniso_U_12
P1 0.0395(2) 0.0307(3) 0.0265(2) 0.00114(19) -0.00468(16) 0.00203(18)
N1 0.0265(5) 0.0297(8) 0.0258(6) 0.0018(6) -0.0010(5) 0.0008(5)
N2 0.0495(7) 0.0372(10) 0.0292(7) 0.0010(7) -0.0070(6) -0.0004(7)
Si1 0.0349(2) 0.0473(3) 0.0266(2) -0.0006(2) -0.00563(17) 0.0035(2)
Si2 0.0327(2) 0.0305(3) 0.0420(3) 0.0002(2) 0.00629(19) 0.00116(19)
S1 0.0664(3) 0.0821(5) 0.0292(2) 0.0065(3) -0.0148(2) -0.0184(3)
C1 0.0421(8) 0.0411(12) 0.0340(9) -0.0015(8) -0.0014(7) -0.0067(8)
C2 0.0518(10) 0.0736(17) 0.0329(10) 0.0089(10) 0.0046(8) 0.0086(10)
C3 0.0390(8) 0.0743(17) 0.0396(11) 0.0008(10) -0.0110(8) 0.0002(9)
C4 0.0633(11) 0.0538(15) 0.0460(11) -0.0197(10) -0.0162(9) 0.0069(10)
C5 0.0573(11) 0.0488(15) 0.0779(16) 0.0094(12) -0.0025(10) 0.0179(10)
C6 0.0470(9) 0.0409(13) 0.0606(13) -0.0058(10) 0.0079(9) -0.0092(9)
C7 0.0596(11) 0.0447(14) 0.0602(13) -0.0095(11) 0.0265(10) -0.0012(10)
Ga1 0.03183(9) 0.03866(13) 0.03104(10) 0.00347(9) -0.00165(7) 0.00079(8)
Cl1 0.0423(2) 0.0565(3) 0.0485(3) 0.0179(2) 0.00063(19) 0.0141(2)
Cl2 0.0586(2) 0.0498(3) 0.0335(2) 0.0117(2) 0.00378(19) 0.0050(2)
Cl3 0.03199(18) 0.0432(3) 0.0667(3) -0.0041(2) -0.00481(19) 0.00187(18)
Cl4 0.0688(3) 0.0630(4) 0.0406(3) -0.0097(2) 0.0080(2) -0.0279(3)

loop_
_atom_type_symbol
_atom_type_description
_atom_type_scat_dispersion_real
_atom_type_scat_dispersion_imag
_atom_type_scat_source
C C 0.0033 0.0016 'International Tables Vol C Tables 4.2.6.8 and 6.1.1.4'
H H 0.0000 0.0000 'International Tables Vol C Tables 4.2.6.8 and 6.1.1.4'
N N 0.0061 0.0033 'International Tables Vol C Tables 4.2.6.8 and 6.1.1.4'
Si Si 0.0817 0.0704 'International Tables Vol C Tables 4.2.6.8 and 6.1.1.4'
P P 0.1023 0.0942 'International Tables Vol C Tables 4.2.6.8 and 6.1.1.4'
S S 0.1246 0.1234 'International Tables Vol C Tables 4.2.6.8 and 6.1.1.4'
Cl Cl 0.1484 0.1585 'International Tables Vol C Tables 4.2.6.8 and 6.1.1.4'
Ga Ga 0.2307 1.6083 'International Tables Vol C Tables 4.2.6.8 and 6.1.1.4'

loop_
_geom_angle_atom_site_label_1
_geom_angle_atom_site_label_2
_geom_angle_atom_site_label_3
_geom_angle
_geom_angle_site_symmetry_1
_geom_angle_site_symmetry_3
N1 P1 N2 103.79(8) . .
N1 P1 Cl1 92.22(5) . .
N2 P1 Cl1 95.25(5) . .
N1 P1 Cl3 138.55(5) . 4_556
N2 P1 Cl3 77.58(6) . 4_556
Cl1 P1 Cl3 129.180(17) . 4_556
N1 P1 Cl2 79.70(5) . 4_556
N2 P1 Cl2 103.25(5) . 4_556
Cl1 P1 Cl2 161.094(19) . 4_556
Cl3 P1 Cl2 60.226(12) 4_556 4_556
N1 P1 Cl2 154.72(5) . .
N2 P1 Cl2 81.85(5) . .
Cl1 P1 Cl2 62.579(13) . .
Cl3 P1 Cl2 66.602(13) 4_556 .
Cl2 P1 Cl2 123.544(13) 4_556 .
P1 N1 Si2 123.94(8) . .
P1 N1 Si1 113.17(8) . .
Si2 N1 Si1 122.72(7) . .
C1 N2 P1 143.21(15) . .
N1 Si1 C4 106.99(8) . .
N1 Si1 C3 108.37(7) . .
C4 Si1 C3 110.22(10) . .
N1 Si1 C2 106.73(8) . .
C4 Si1 C2 110.07(10) . .
C3 Si1 C2 114.14(9) . .
N1 Si2 C5 110.18(9) . .
N1 Si2 C6 105.19(8) . .
C5 Si2 C6 108.97(10) . .
N1 Si2 C7 107.76(8) . .
C5 Si2 C7 108.00(10) . .
C6 Si2 C7 116.65(9) . .
N2 C1 S1 176.18(19) . .
Si1 C2 H2A 109.5 . .
Si1 C2 H2B 109.5 . .
H2A C2 H2B 109.5 . .
Si1 C2 H2C 109.5 . .
H2A C2 H2C 109.5 . .
H2B C2 H2C 109.5 . .
Si1 C3 H3A 109.5 . .
Si1 C3 H3B 109.5 . .
H3A C3 H3B 109.5 . .
Si1 C3 H3C 109.5 . .
H3A C3 H3C 109.5 . .
H3B C3 H3C 109.5 . .
Si1 C4 H4A 109.5 . .
Si1 C4 H4B 109.5 . .
H4A C4 H4B 109.5 . .
Si1 C4 H4C 109.5 . .
H4A C4 H4C 109.5 . .
H4B C4 H4C 109.5 . .
Si2 C5 H5A 109.5 . .
Si2 C5 H5B 109.5 . .
H5A C5 H5B 109.5 . .
Si2 C5 H5C 109.5 . .
H5A C5 H5C 109.5 . .
H5B C5 H5C 109.5 . .
Si2 C6 H6A 109.5 . .
Si2 C6 H6B 109.5 . .
H6A C6 H6B 109.5 . .
Si2 C6 H6C 109.5 . .
H6A C6 H6C 109.5 . .
H6B C6 H6C 109.5 . .
Si2 C7 H7A 109.5 . .
Si2 C7 H7B 109.5 . .
H7A C7 H7B 109.5 . .
Si2 C7 H7C 109.5 . .
H7A C7 H7C 109.5 . .
H7B C7 H7C 109.5 . .
Cl4 Ga1 Cl3 110.54(2) . .
Cl4 Ga1 Cl2 109.72(2) . .
Cl3 Ga1 Cl2 109.48(2) . .
Cl4 Ga1 Cl1 110.78(2) . .
Cl3 Ga1 Cl1 108.14(2) . .
Cl2 Ga1 Cl1 108.13(2) . .
Ga1 Cl1 P1 97.538(19) . .
Ga1 Cl2 P1 83.313(16) . .

loop_
_geom_bond_atom_site_label_1
_geom_bond_atom_site_label_2
_geom_bond_distance
_geom_bond_site_symmetry_2
P1 N1 1.5934(13) .
P1 N2 1.6507(15) .
P1 Cl1 3.0926(6) .
P1 Cl3 3.4230(7) 4_556
P1 Cl2 3.6206(6) 4_556
P1 Cl2 3.6393(6) .
N1 Si2 1.8354(15) .
N1 Si1 1.8391(13) .
N2 C1 1.205(2) .
Si1 C4 1.849(2) .
Si1 C3 1.8519(16) .
Si1 C2 1.853(2) .
Si2 C5 1.843(2) .
Si2 C6 1.8481(17) .
Si2 C7 1.8519(19) .
S1 C1 1.5421(18) .
C2 H2A 0.9800 .
C2 H2B 0.9800 .
C2 H2C 0.9800 .
C3 H3A 0.9800 .
C3 H3B 0.9800 .
C3 H3C 0.9800 .
C4 H4A 0.9800 .
C4 H4B 0.9800 .
C4 H4C 0.9800 .
C5 H5A 0.9800 .
C5 H5B 0.9800 .
C5 H5C 0.9800 .
C6 H6A 0.9800 .
C6 H6B 0.9800 .
C6 H6C 0.9800 .
C7 H7A 0.9800 .
C7 H7B 0.9800 .
C7 H7C 0.9800 .
Ga1 Cl4 2.1502(6) .
Ga1 Cl3 2.1622(4) .
Ga1 Cl2 2.1706(5) .
Ga1 Cl1 2.1859(5) .

loop_
_geom_torsion_atom_site_label_1
_geom_torsion_atom_site_label_2
_geom_torsion_atom_site_label_3
_geom_torsion_atom_site_label_4
_geom_torsion
_geom_torsion_site_symmetry_1
N2 P1 N1 Si2 -0.33(10) .
Cl1 P1 N1 Si2 95.62(8) .
Cl3 P1 N1 Si2 -87.08(10) 4_556
Cl2 P1 N1 Si2 -101.59(8) 4_556
Cl2 P1 N1 Si2 99.91(13) .
N2 P1 N1 Si1 -175.79(7) .
Cl1 P1 N1 Si1 -79.84(6) .
Cl3 P1 N1 Si1 97.46(8) 4_556
Cl2 P1 N1 Si1 82.95(6) 4_556
Cl2 P1 N1 Si1 -75.55(14) .
N1 P1 N2 C1 -166.8(2) .
Cl1 P1 N2 C1 99.6(2) .
Cl3 P1 N2 C1 -29.4(2) 4_556
Cl2 P1 N2 C1 -84.3(2) 4_556
Cl2 P1 N2 C1 38.3(2) .
P1 N1 Si1 C4 -1.42(11) .
Si2 N1 Si1 C4 -176.94(10) .
P1 N1 Si1 C3 -120.26(10) .
Si2 N1 Si1 C3 64.22(11) .
P1 N1 Si1 C2 116.39(9) .
Si2 N1 Si1 C2 -59.13(10) .
P1 N1 Si2 C5 174.76(10) .
Si1 N1 Si2 C5 -10.21(12) .
P1 N1 Si2 C6 -67.95(11) .
Si1 N1 Si2 C6 107.09(9) .
P1 N1 Si2 C7 57.15(11) .
Si1 N1 Si2 C7 -127.81(10) .
P1 N2 C1 S1 168(2) .
Cl4 Ga1 Cl1 P1 -91.45(2) .
Cl3 Ga1 Cl1 P1 147.266(19) .
Cl2 Ga1 Cl1 P1 28.81(2) .
N1 P1 Cl1 Ga1 160.02(5) .
N2 P1 Cl1 Ga1 -95.91(6) .
Cl3 P1 Cl1 Ga1 -17.68(3) 4_556
Cl2 P1 Cl1 Ga1 96.06(6) 4_556
Cl2 P1 Cl1 Ga1 -17.920(15) .
Cl4 Ga1 Cl2 P1 96.80(2) .
Cl3 Ga1 Cl2 P1 -141.725(19) .
Cl1 Ga1 Cl2 P1 -24.12(2) .
N1 P1 Cl2 Ga1 13.19(13) .
N2 P1 Cl2 Ga1 118.29(6) .
Cl1 P1 Cl2 Ga1 18.016(16) .
Cl3 P1 Cl2 Ga1 -161.78(2) 4_556
Cl2 P1 Cl2 Ga1 -141.18(2) 4_556
